data_7701166
loop_
_publ_author_name
'Chen, Fanghui'
'Gao, Zhiguo'
'You, Chaoqun'
'Wu, Hongshuai'
'Li, Yaojia'
'He, Xiaotong'
'Zhang, Yuchen'
'Zhang, Yaan'
'Sun, Baiwang'

_publ_section_title
;
 Three peroxidovanadium(v) compounds mediated by transition metal cations
 for enhanced anticancer activity.
;
_journal_issue 40
_journal_name_full 'Dalton transactions (Cambridge, England : 2003)'
_journal_page_first 15160
_journal_page_last 15169
_journal_paper_doi 10.1039/c9dt03378e
_journal_volume 48
_journal_year 2019
_chemical_formula_sum 'C12 H16 K2 N4 O18 V2'
_chemical_formula_weight 685.38
_space_group_crystal_system monoclinic
_space_group_IT_number 14
_space_group_name_Hall '-P 2ybc'
_space_group_name_H-M_alt 'P 1 21/c 1'
_symmetry_space_group_name_Hall '-P 2ybc'
_symmetry_space_group_name_H-M 'P 1 21/c 1'
_atom_sites_solution_hydrogens mixed
_audit_creation_method SHELXL-2014/7
_audit_update_record
;
2018-07-13 deposited with the CCDC.    2019-09-17 downloaded from the CCDC.
;
_cell_angle_alpha 90
_cell_angle_beta 108.90(3)
_cell_angle_gamma 90
_cell_formula_units_Z 4
_cell_length_a 21.717(4)
_cell_length_b 7.8360(16)
_cell_length_c 15.792(3)
_cell_measurement_reflns_used 25
_cell_measurement_temperature 293(2)
_cell_measurement_theta_max 13
_cell_measurement_theta_min 9
_cell_volume 2542.5(10)
_computing_structure_refinement 'SHELXL-2014/7 (Sheldrick, 2014)'
_diffrn_ambient_temperature 293(2)
_diffrn_measured_fraction_theta_full 1.000
_diffrn_measured_fraction_theta_max 0.983
_diffrn_measurement_device_type 'Nonius CAD4'
_diffrn_radiation_type MoK\a
_diffrn_radiation_wavelength 0.71073
_diffrn_reflns_av_R_equivalents 0.0582
_diffrn_reflns_av_unetI/netI 0.0556
_diffrn_reflns_Laue_measured_fraction_full 1.000
_diffrn_reflns_Laue_measured_fraction_max 0.983
_diffrn_reflns_number 4677
_diffrn_reflns_point_group_measured_fraction_full 1.000
_diffrn_reflns_point_group_measured_fraction_max 0.983
_diffrn_reflns_theta_full 25.242
_diffrn_reflns_theta_max 25.530
_diffrn_reflns_theta_min 1.982
_exptl_absorpt_coefficient_mu 1.150
_exptl_absorpt_correction_T_max 0.8937
_exptl_absorpt_correction_T_min 0.8026
_exptl_absorpt_correction_type psi-scan
_exptl_crystal_colour orange
_exptl_crystal_density_diffrn 1.791
_exptl_crystal_density_method 'not measured'
_exptl_crystal_description block
_exptl_crystal_F_000 1380
_refine_diff_density_max 0.861
_refine_diff_density_min -0.825
_refine_diff_density_rms 0.117
_refine_ls_extinction_method none
_refine_ls_goodness_of_fit_ref 1.068
_refine_ls_hydrogen_treatment constr
_refine_ls_matrix_type full
_refine_ls_number_parameters 343
_refine_ls_number_reflns 4677
_refine_ls_number_restraints 6
_refine_ls_restrained_S_all 1.077
_refine_ls_R_factor_all 0.1081
_refine_ls_R_factor_gt 0.0753
_refine_ls_shift/su_max 0.000
_refine_ls_shift/su_mean 0.000
_refine_ls_structure_factor_coef Fsqd
_refine_ls_weighting_details 'w=1/[\s^2^(Fo^2^)+(0.1035P)^2^+4.7446P] where P=(Fo^2^+2Fc^2^)/3'
_refine_ls_weighting_scheme calc
_refine_ls_wR_factor_gt 0.1826
_refine_ls_wR_factor_ref 0.2037
_reflns_Friedel_coverage 0.000
_reflns_number_gt 3275
_reflns_number_total 4677
_reflns_threshold_expression 'I > 2\s(I)'
_cod_data_source_file c9dt03378e2.cif
_cod_data_source_block X
_cod_depositor_comments 'Adding full bibliography for 7701164--7701166.cif.'
_cod_database_code 7701166
_shelx_shelxl_version_number 2014/7
_shelx_space_group_comment
;
The symmetry employed for this shelxl refinement is uniquely defined
by the following loop, which should always be used as a source of
symmetry information in preference to the above space-group names.
They are only intended as comments.
;

loop_
_space_group_symop_operation_xyz
'x, y, z'
'-x, y+1/2, -z+1/2'
'-x, -y, -z'
'x, -y-1/2, z-1/2'

loop_
_atom_site_label
_atom_site_type_symbol
_atom_site_fract_x
_atom_site_fract_y
_atom_site_fract_z
_atom_site_U_iso_or_equiv
_atom_site_adp_type
_atom_site_occupancy
_atom_site_site_symmetry_order
_atom_site_calc_flag
_atom_site_refinement_flags_posn
_atom_site_refinement_flags_adp
K3 K 0.56176(8) 0.9795(3) 0.91071(10) 0.0592(5) Uani 1 1 d . .
O18 O 0.9261(2) 0.6999(6) 0.6180(3) 0.0412(11) Uani 1 1 d . .
O9 O 0.9660(2) 0.6654(7) 0.5084(3) 0.0525(13) Uani 1 1 d . .
C56 C 0.9204(3) 0.6862(8) 0.5347(4) 0.0378(15) Uani 1 1 d . .
V V 0.66553(6) 1.30036(14) 0.82974(6) 0.0380(3) Uani 1 1 d . .
V1 V 0.84478(5) 0.68826(12) 0.65550(6) 0.0317(3) Uani 1 1 d . .
K2 K 0.94685(7) 0.99920(18) 0.84386(8) 0.0413(4) Uani 1 1 d . .
O2 O 0.5601(3) 1.4266(9) 0.5779(3) 0.0755(18) Uani 1 1 d . .
O5 O 0.6379(2) 1.0377(6) 0.7998(3) 0.0452(11) Uani 1 1 d . .
O7 O 0.6513(3) 0.7270(7) 0.5374(3) 0.0535(13) Uani 1 1 d . .
O8 O 0.7561(2) 1.2005(5) 0.8928(2) 0.0379(10) Uani 1 1 d . .
O10 O 0.6578(3) 1.2611(8) 0.9430(3) 0.0687(16) Uani 1 1 d . .
O12 O 0.5890(2) 1.3313(6) 0.7157(3) 0.0450(11) Uani 1 1 d . .
O14 O 0.8635(3) 0.9673(5) 0.6648(3) 0.0446(12) Uani 1 1 d . .
O20 O 0.8276(2) 0.4938(5) 0.6253(3) 0.0419(11) Uani 1 1 d . .
O21 O 0.6911(3) 1.4897(6) 0.8322(3) 0.0537(13) Uani 1 1 d . .
O22 O 0.7504(2) 0.7507(6) 0.6332(3) 0.0444(11) Uani 1 1 d . .
O23 O 0.8584(2) 1.1921(5) 0.8944(3) 0.0435(11) Uani 1 1 d . .
O24 O 0.9081(3) 0.6719(6) 0.7680(3) 0.0473(12) Uani 1 1 d . .
O25 O 1.0344(3) 0.8489(6) 0.7511(3) 0.0541(13) Uani 1 1 d . .
O26 O 0.5309(4) 0.6726(11) 0.7802(7) 0.125(3) Uani 1 1 d . U
O81 O 0.5985(3) 1.3162(7) 0.8795(3) 0.0604(14) Uani 1 1 d . .
O88 O 0.8444(3) 0.6948(6) 0.7720(3) 0.0522(13) Uani 1 1 d . .
N1 N 0.7037(2) 1.2393(6) 0.7216(3) 0.0312(11) Uani 1 1 d . .
N2 N 0.8088(3) 0.7721(6) 0.5171(3) 0.0329(12) Uani 1 1 d . .
N3 N 0.8869(3) 1.1787(7) 0.5832(4) 0.0519(16) Uani 1 1 d . .
H3A H 0.9115 1.2305 0.6300 0.062 Uiso 1 1 d R U
H3B H 0.8814 1.2206 0.5309 0.062 Uiso 1 1 d R U
N11 N 0.6182(3) 0.8274(8) 0.6937(4) 0.0597(17) Uani 1 1 d . .
H11C H 0.6181 0.7523 0.7359 0.072 Uiso 1 1 d R U
H11D H 0.6402 0.7846 0.6599 0.072 Uiso 1 1 d R U
H11E H 0.5775 0.8491 0.6597 0.072 Uiso 1 1 d R U
C1 C 0.5994(3) 1.3725(9) 0.6437(5) 0.0448(16) Uani 1 1 d . .
C2 C 0.8580(3) 1.0364(7) 0.5915(4) 0.0360(14) Uani 1 1 d . .
C3 C 0.8109(4) 0.9583(7) 0.5083(4) 0.0439(17) Uani 1 1 d . .
H3C H 0.7678 1.0053 0.4984 0.053 Uiso 1 1 calc R U
H3D H 0.8242 0.9867 0.4570 0.053 Uiso 1 1 calc R U
C4 C 0.6707(3) 1.3591(9) 0.6501(4) 0.0430(16) Uani 1 1 d . .
H4A H 0.6741 1.3194 0.5936 0.052 Uiso 1 1 calc R U
H4B H 0.6912 1.4705 0.6628 0.052 Uiso 1 1 calc R U
C5 C 0.7106(4) 0.7339(8) 0.5519(4) 0.0409(16) Uani 1 1 d . .
C6 C 0.6465(3) 0.9715(8) 0.7320(4) 0.0368(14) Uani 1 1 d . .
C7 C 0.8516(3) 0.6857(8) 0.4735(4) 0.0347(14) Uani 1 1 d . .
H7A H 0.8488 0.7440 0.4182 0.042 Uiso 1 1 d R U
H7B H 0.8371 0.5689 0.4590 0.042 Uiso 1 1 d R U
C9 C 0.7410(3) 0.7059(9) 0.4806(4) 0.0393(15) Uani 1 1 d . .
H9A H 0.7412 0.5853 0.4667 0.047 Uiso 1 1 calc R U
H9B H 0.7171 0.7668 0.4265 0.047 Uiso 1 1 calc R U
C10 C 0.6918(4) 1.0620(8) 0.6930(4) 0.0384(15) Uani 1 1 d . .
H10A H 0.7330 1.0016 0.7102 0.046 Uiso 1 1 calc R U
H10B H 0.6736 1.0587 0.6283 0.046 Uiso 1 1 calc R U
C11 C 0.7766(3) 1.2725(8) 0.7597(3) 0.0355(14) Uani 1 1 d . .
H11A H 0.7993 1.2097 0.7259 0.043 Uiso 1 1 calc R U
H11B H 0.7855 1.3931 0.7562 0.043 Uiso 1 1 calc R U
C35 C 0.7993(4) 1.2144(8) 0.8563(4) 0.0442(17) Uani 1 1 d . .

loop_
_atom_site_aniso_label
_atom_site_aniso_U_11
_atom_site_aniso_U_22
_atom_site_aniso_U_33
_atom_site_aniso_U_23
_atom_site_aniso_U_13
_atom_site_aniso_U_12
K3 0.0553(10) 0.0987(14) 0.0298(8) 0.0047(8) 0.0225(7) 0.0006(9)
O18 0.059(3) 0.049(3) 0.0149(19) 0.0014(18) 0.0109(19) 0.011(2)
O9 0.057(3) 0.074(4) 0.029(2) -0.005(2) 0.017(2) 0.009(3)
C56 0.056(4) 0.049(4) 0.014(3) 0.008(2) 0.018(3) 0.003(3)
V 0.0543(7) 0.0477(7) 0.0178(5) 0.0002(4) 0.0197(5) 0.0083(5)
V1 0.0576(7) 0.0305(5) 0.0103(4) 0.0000(4) 0.0154(4) 0.0023(5)
K2 0.0548(9) 0.0502(8) 0.0213(6) -0.0046(6) 0.0154(6) -0.0003(7)
O2 0.046(3) 0.135(6) 0.046(3) 0.030(3) 0.015(3) 0.026(3)
O5 0.065(3) 0.049(3) 0.030(2) -0.002(2) 0.027(2) -0.008(2)
O7 0.059(3) 0.064(3) 0.044(3) -0.010(2) 0.025(3) -0.004(3)
O8 0.060(3) 0.037(2) 0.0174(19) 0.0057(17) 0.014(2) 0.000(2)
O10 0.082(4) 0.112(5) 0.026(2) 0.009(3) 0.036(3) 0.000(3)
O12 0.049(3) 0.066(3) 0.024(2) 0.010(2) 0.018(2) 0.016(2)
O14 0.075(3) 0.037(2) 0.021(2) 0.0005(18) 0.015(2) 0.003(2)
O20 0.083(4) 0.027(2) 0.019(2) -0.0025(16) 0.021(2) -0.009(2)
O21 0.074(4) 0.057(3) 0.029(2) -0.013(2) 0.015(2) 0.013(3)
O22 0.055(3) 0.059(3) 0.024(2) 0.000(2) 0.020(2) -0.001(2)
O23 0.054(3) 0.042(2) 0.030(2) 0.0040(19) 0.007(2) 0.013(2)
O24 0.071(3) 0.059(3) 0.015(2) 0.0045(19) 0.019(2) 0.006(2)
O25 0.071(3) 0.050(3) 0.035(3) -0.005(2) 0.009(2) -0.011(3)
O26 0.137(6) 0.119(6) 0.165(7) 0.032(5) 0.113(5) 0.029(5)
O81 0.070(4) 0.085(4) 0.037(3) 0.008(3) 0.033(3) 0.011(3)
O88 0.078(4) 0.064(3) 0.020(2) 0.005(2) 0.023(2) 0.014(3)
N1 0.045(3) 0.030(3) 0.023(2) 0.008(2) 0.018(2) 0.010(2)
N2 0.056(3) 0.035(3) 0.011(2) 0.0028(19) 0.017(2) 0.003(2)
N3 0.084(4) 0.036(3) 0.030(3) -0.009(2) 0.011(3) -0.022(3)
N11 0.078(5) 0.053(4) 0.065(4) 0.003(3) 0.047(4) 0.007(3)
C1 0.047(4) 0.052(4) 0.041(4) 0.006(3) 0.022(3) 0.018(3)
C2 0.063(4) 0.027(3) 0.022(3) -0.003(2) 0.020(3) -0.002(3)
C3 0.080(5) 0.029(3) 0.020(3) 0.010(2) 0.012(3) 0.009(3)
C4 0.050(4) 0.058(4) 0.020(3) 0.024(3) 0.010(3) 0.010(3)
C5 0.067(5) 0.032(3) 0.031(3) 0.005(3) 0.026(3) 0.013(3)
C6 0.055(4) 0.034(3) 0.027(3) -0.008(3) 0.020(3) -0.008(3)
C7 0.048(4) 0.042(3) 0.017(3) -0.004(2) 0.014(3) 0.006(3)
C9 0.054(4) 0.046(4) 0.020(3) -0.001(3) 0.015(3) -0.001(3)
C10 0.065(4) 0.037(3) 0.024(3) -0.002(2) 0.029(3) 0.006(3)
C11 0.050(4) 0.044(3) 0.016(3) 0.003(2) 0.015(3) -0.003(3)
C35 0.067(5) 0.043(4) 0.017(3) 0.000(3) 0.006(3) 0.007(3)

loop_
_atom_type_symbol
_atom_type_description
_atom_type_scat_dispersion_real
_atom_type_scat_dispersion_imag
_atom_type_scat_source
C C 0.0033 0.0016 'International Tables Vol C Tables 4.2.6.8 and 6.1.1.4'
H H 0.0000 0.0000 'International Tables Vol C Tables 4.2.6.8 and 6.1.1.4'
K K 0.2009 0.2494 'International Tables Vol C Tables 4.2.6.8 and 6.1.1.4'
N N 0.0061 0.0033 'International Tables Vol C Tables 4.2.6.8 and 6.1.1.4'
O O 0.0106 0.0060 'International Tables Vol C Tables 4.2.6.8 and 6.1.1.4'
V V 0.3005 0.5294 'International Tables Vol C Tables 4.2.6.8 and 6.1.1.4'

loop_
_geom_angle_atom_site_label_1
_geom_angle_atom_site_label_2
_geom_angle_atom_site_label_3
_geom_angle
_geom_angle_site_symmetry_1
_geom_angle_site_symmetry_3
O2 K3 O2 70.38(18) 2_646 4_586
O2 K3 O7 109.03(18) 2_646 4_576
O2 K3 O7 72.04(18) 4_586 4_576
O2 K3 O5 147.28(16) 2_646 .
O2 K3 O5 138.47(17) 4_586 .
O7 K3 O5 97.29(15) 4_576 .
O2 K3 O81 118.8(2) 2_646 .
O2 K3 O81 90.58(18) 4_586 .
O7 K3 O81 119.35(17) 4_576 .
O5 K3 O81 59.12(14) . .
O2 K3 O10 137.85(19) 2_646 .
O2 K3 O10 82.14(16) 4_586 .
O7 K3 O10 91.17(17) 4_576 .
O5 K3 O10 57.54(13) . .
O81 K3 O10 28.20(16) . .
O2 K3 O26 85.5(2) 2_646 .
O2 K3 O26 141.2(2) 4_586 .
O7 K3 O26 88.7(2) 4_576 .
O5 K3 O26 75.82(17) . .
O81 K3 O26 128.11(18) . .
O10 K3 O26 132.95(17) . .
O2 K3 O26 79.55(18) 2_646 2_656
O2 K3 O26 123.0(2) 4_586 2_656
O7 K3 O26 164.89(17) 4_576 2_656
O5 K3 O26 70.87(16) . 2_656
O81 K3 O26 63.30(18) . 2_656
O10 K3 O26 90.14(18) . 2_656
O26 K3 O26 79.42(11) . 2_656
O2 K3 C1 18.25(15) 2_646 2_646
O2 K3 C1 88.63(17) 4_586 2_646
O7 K3 C1 116.92(17) 4_576 2_646
O5 K3 C1 130.01(16) . 2_646
O81 K3 C1 120.28(18) . 2_646
O10 K3 C1 146.07(19) . 2_646
O26 K3 C1 70.09(19) . 2_646
O26 K3 C1 67.83(18) 2_656 2_646
O2 K3 V 143.11(17) 2_646 .
O2 K3 V 109.53(15) 4_586 .
O7 K3 V 105.54(12) 4_576 .
O5 K3 V 33.16(10) . .
O81 K3 V 27.40(10) . .
O10 K3 V 28.20(8) . .
O26 K3 V 108.01(14) . .
O26 K3 V 69.92(13) 2_656 .
C1 K3 V 137.29(13) 2_646 .
O2 K3 K3 35.27(11) 2_646 3_677
O2 K3 K3 35.11(11) 4_586 3_677
O7 K3 K3 90.58(11) 4_576 3_677
O5 K3 K3 166.56(13) . 3_677
O81 K3 K3 107.50(12) . 3_677
O10 K3 K3 111.64(11) . 3_677
O26 K3 K3 115.40(15) . 3_677
O26 K3 K3 102.91(14) 2_656 3_677
C1 K3 K3 53.52(12) 2_646 3_677
V K3 K3 133.90(8) . 3_677
C56 O18 V1 119.3(4) . .
C56 O18 K2 86.5(4) . 2_746
V1 O18 K2 136.92(18) . 2_746
C56 O9 K2 100.6(4) . 2_746
C56 O9 K2 119.4(4) . 4_575
K2 O9 K2 114.48(17) 2_746 4_575
O9 C56 O18 123.3(6) . .
O9 C56 C7 122.6(5) . .
O18 C56 C7 113.9(5) . .
O9 C56 K2 58.0(3) . 2_746
O18 C56 K2 70.2(3) . 2_746
C7 C56 K2 153.0(4) . 2_746
O21 V O81 104.1(3) . .
O21 V O10 105.7(3) . .
O81 V O10 44.6(2) . .
O21 V O12 95.2(2) . .
O81 V O12 80.8(2) . .
O10 V O12 124.4(2) . .
O21 V O8 94.1(2) . .
O81 V O8 125.2(2) . .
O10 V O8 80.9(2) . .
O12 V O8 148.99(17) . .
O21 V O5 166.8(2) . .
O81 V O5 87.5(2) . .
O10 V O5 87.0(2) . .
O12 V O5 80.16(19) . .
O8 V O5 84.11(18) . .
O21 V N1 90.3(2) . .
O81 V N1 152.8(2) . .
O10 V N1 152.3(2) . .
O12 V N1 75.02(18) . .
O8 V N1 75.41(17) . .
O5 V N1 76.57(17) . .
O21 V K3 147.32(18) . .
O81 V K3 44.46(18) . .
O10 V K3 48.3(2) . .
O12 V K3 88.48(14) . .
O8 V K3 99.29(12) . .
O5 V K3 45.50(11) . .
N1 V K3 121.85(14) . .
O20 V1 O88 104.3(2) . .
O20 V1 O24 104.3(2) . .
O88 V1 O24 44.9(2) . .
O20 V1 O22 93.0(2) . .
O88 V1 O22 80.5(2) . .
O24 V1 O22 125.10(18) . .
O20 V1 O18 95.5(2) . .
O88 V1 O18 125.0(2) . .
O24 V1 O18 80.72(19) . .
O22 V1 O18 149.59(17) . .
O20 V1 N2 90.84(19) . .
O88 V1 N2 151.6(2) . .
O24 V1 N2 153.3(2) . .
O22 V1 N2 74.78(18) . .
O18 V1 N2 75.96(18) . .
O20 V1 O14 167.20(17) . .
O88 V1 O14 88.07(19) . .
O24 V1 O14 86.67(19) . .
O22 V1 O14 85.79(19) . .
O18 V1 O14 79.53(18) . .
N2 V1 O14 76.53(17) . .
O20 V1 K2 146.56(16) . .
O88 V1 K2 53.88(17) . .
O24 V1 K2 42.30(15) . .
O22 V1 K2 105.85(13) . .
O18 V1 K2 82.12(12) . .
N2 V1 K2 120.38(14) . .
O14 V1 K2 44.98(11) . .
O23 K2 O9 81.40(15) . 2_756
O23 K2 O9 83.81(14) . 4_576
O9 K2 O9 65.52(17) 2_756 4_576
O23 K2 O14 93.28(14) . .
O9 K2 O14 155.91(14) 2_756 .
O9 K2 O14 137.59(15) 4_576 .
O23 K2 O24 118.56(15) . .
O9 K2 O24 142.97(15) 2_756 .
O9 K2 O24 84.87(14) 4_576 .
O14 K2 O24 59.52(13) . .
O23 K2 O25 165.97(14) . .
O9 K2 O25 103.03(15) 2_756 .
O9 K2 O25 110.19(15) 4_576 .
O14 K2 O25 77.21(14) . .
O24 K2 O25 65.56(13) . .
O23 K2 O18 109.26(14) . 2_756
O9 K2 O18 43.56(12) 2_756 2_756
O9 K2 O18 101.54(14) 4_576 2_756
O14 K2 O18 119.06(13) . 2_756
O24 K2 O18 132.18(14) . 2_756
O25 K2 O18 67.87(13) . 2_756
O23 K2 O88 92.39(14) . .
O9 K2 O88 147.52(13) 2_756 .
O9 K2 O88 82.17(13) 4_576 .
O14 K2 O88 55.61(12) . .
O24 K2 O88 26.19(13) . .
O25 K2 O88 90.67(13) . .
O18 K2 O88 158.27(13) 2_756 .
O23 K2 O25 82.72(13) . 2_756
O9 K2 O25 80.73(13) 2_756 2_756
O9 K2 O25 145.13(14) 4_576 2_756
O14 K2 O25 75.28(13) . 2_756
O24 K2 O25 129.65(12) . 2_756
O25 K2 O25 84.86(8) . 2_756
O18 K2 O25 53.93(13) 2_756 2_756
O88 K2 O25 130.34(12) . 2_756
O23 K2 C56 98.63(15) . 2_756
O9 K2 C56 21.32(13) 2_756 2_756
O9 K2 C56 79.86(15) 4_576 2_756
O14 K2 C56 141.94(15) . 2_756
O24 K2 C56 137.84(16) . 2_756
O25 K2 C56 83.32(14) . 2_756
O18 K2 C56 23.27(12) 2_756 2_756
O88 K2 C56 157.72(15) . 2_756
O25 K2 C56 70.63(15) 2_756 2_756
O23 K2 V1 106.49(11) . .
O9 K2 V1 168.99(12) 2_756 .
O9 K2 V1 107.09(11) 4_576 .
O14 K2 V1 33.65(9) . .
O24 K2 V1 26.23(9) . .
O25 K2 V1 71.17(10) . .
O18 K2 V1 135.98(9) 2_756 .
O88 K2 V1 27.64(7) . .
O25 K2 V1 107.54(9) 2_756 .
C56 K2 V1 154.44(11) 2_756 .
O23 K2 K2 81.20(10) . 3_777
O9 K2 K2 32.79(10) 2_756 3_777
O9 K2 K2 32.74(10) 4_576 3_777
O14 K2 K2 169.03(12) . 3_777
O24 K2 K2 114.91(10) . 3_777
O25 K2 K2 109.83(11) . 3_777
O18 K2 K2 71.85(8) 2_756 3_777
O88 K2 K2 114.85(9) . 3_777
O25 K2 K2 113.11(10) 2_756 3_777
C56 K2 K2 48.83(10) 2_756 3_777
V1 K2 K2 139.29(6) . 3_777
C1 O2 K3 115.5(4) . 2_656
C1 O2 K3 134.8(5) . 4_585
K3 O2 K3 109.62(18) 2_656 4_585
C6 O5 V 118.3(4) . .
C6 O5 K3 138.2(4) . .
V O5 K3 101.34(16) . .
C5 O7 K3 126.7(4) . 4_575
C35 O8 V 119.1(4) . .
O81 O10 V 67.5(3) . .
O81 O10 K3 71.2(3) . .
V O10 K3 103.5(2) . .
C1 O12 V 119.5(4) . .
C2 O14 V1 113.9(4) . .
C2 O14 K2 136.5(4) . .
V1 O14 K2 101.36(15) . .
C5 O22 V1 117.3(4) . .
C35 O23 K2 130.1(4) . .
O88 O24 V1 66.7(3) . .
O88 O24 K2 91.5(3) . .
V1 O24 K2 111.48(19) . .
K2 O25 K2 139.57(17) . 2_746
K3 O26 K3 151.3(3) . 2_646
O10 O81 V 68.0(3) . .
O10 O81 K3 80.6(3) . .
V O81 K3 108.1(2) . .
O24 O88 V1 68.4(2) . .
O24 O88 K2 62.3(3) . .
V1 O88 K2 98.5(2) . .
C10 N1 C4 112.2(5) . .
C10 N1 C11 110.1(5) . .
C4 N1 C11 112.4(5) . .
C10 N1 V 112.2(3) . .
C4 N1 V 104.3(4) . .
C11 N1 V 105.3(3) . .
C3 N2 C7 111.4(5) . .
C3 N2 C9 111.5(5) . .
C7 N2 C9 110.4(4) . .
C3 N2 V1 112.6(3) . .
C7 N2 V1 104.7(3) . .
C9 N2 V1 105.9(3) . .
C2 N3 H3A 120.1 . .
C2 N3 H3B 119.9 . .
H3A N3 H3B 120.0 . .
C6 N11 H11C 109.5 . .
C6 N11 H11D 109.4 . .
H11C N11 H11D 109.5 . .
C6 N11 H11E 109.5 . .
H11C N11 H11E 109.5 . .
H11D N11 H11E 109.5 . .
O2 C1 O12 126.0(6) . .
O2 C1 C4 120.6(6) . .
O12 C1 C4 113.2(6) . .
O2 C1 K3 46.2(4) . 2_656
O12 C1 K3 79.9(4) . 2_656
C4 C1 K3 165.4(4) . 2_656
O14 C2 N3 124.0(6) . .
O14 C2 C3 117.8(5) . .
N3 C2 C3 118.1(5) . .
N2 C3 C2 110.7(5) . .
N2 C3 H3C 109.5 . .
C2 C3 H3C 109.5 . .
N2 C3 H3D 109.5 . .
C2 C3 H3D 109.5 . .
H3C C3 H3D 108.1 . .
N1 C4 C1 109.2(5) . .
N1 C4 H4A 109.8 . .
C1 C4 H4A 109.8 . .
N1 C4 H4B 109.8 . .
C1 C4 H4B 109.8 . .
H4A C4 H4B 108.3 . .
O7 C5 O22 120.4(6) . .
O7 C5 C9 122.9(6) . .
O22 C5 C9 116.3(6) . .
O5 C6 N11 124.1(6) . .
O5 C6 C10 117.0(5) . .
N11 C6 C10 118.9(5) . .
N2 C7 C56 110.1(5) . .
N2 C7 H7A 109.7 . .
C56 C7 H7A 109.7 . .
N2 C7 H7B 109.6 . .
C56 C7 H7B 109.5 . .
H7A C7 H7B 108.2 . .
N2 C9 C5 106.2(5) . .
N2 C9 H9A 110.5 . .
C5 C9 H9A 110.5 . .
N2 C9 H9B 110.5 . .
C5 C9 H9B 110.5 . .
H9A C9 H9B 108.7 . .
N1 C10 C6 113.5(5) . .
N1 C10 H10A 108.9 . .
C6 C10 H10A 108.9 . .
N1 C10 H10B 108.9 . .
C6 C10 H10B 108.9 . .
H10A C10 H10B 107.7 . .
C35 C11 N1 107.8(5) . .
C35 C11 H11A 110.2 . .
N1 C11 H11A 110.2 . .
C35 C11 H11B 110.2 . .
N1 C11 H11B 110.2 . .
H11A C11 H11B 108.5 . .
O23 C35 O8 125.0(6) . .
O23 C35 C11 118.7(6) . .
O8 C35 C11 116.1(6) . .

loop_
_geom_bond_atom_site_label_1
_geom_bond_atom_site_label_2
_geom_bond_distance
_geom_bond_site_symmetry_2
K3 O2 2.741(6) 2_646
K3 O2 2.752(5) 4_586
K3 O7 2.807(5) 4_576
K3 O5 2.808(4) .
K3 O81 2.845(6) .
K3 O10 2.964(7) .
K3 O26 3.097(10) .
K3 O26 3.390(11) 2_656
K3 C1 3.426(7) 2_646
K3 V 3.860(2) .
K3 K3 4.489(3) 3_677
O18 C56 1.286(6) .
O18 V1 2.038(5) .
O18 K2 3.062(5) 2_746
O9 C56 1.202(8) .
O9 K2 2.804(5) 2_746
O9 K2 2.808(5) 4_575
C56 C7 1.495(9) .
C56 K2 3.249(7) 2_746
V O21 1.580(5) .
V O81 1.870(5) .
V O10 1.876(4) .
V O12 2.032(5) .
V O8 2.050(5) .
V O5 2.153(5) .
V N1 2.179(4) .
V1 O20 1.604(4) .
V1 O88 1.843(4) .
V1 O24 1.865(5) .
V1 O22 2.024(5) .
V1 N2 2.170(4) .
V1 O14 2.220(4) .
V1 K2 3.9277(19) .
K2 O23 2.758(5) .
K2 O9 2.804(5) 2_756
K2 O9 2.808(5) 4_576
K2 O14 2.832(5) .
K2 O24 2.840(5) .
K2 O25 2.992(5) .
K2 O18 3.062(5) 2_756
K2 O88 3.208(6) .
K2 O25 3.212(5) 2_756
K2 C56 3.249(7) 2_756
K2 K2 4.720(3) 3_777
O2 C1 1.189(8) .
O2 K3 2.741(6) 2_656
O2 K3 2.752(5) 4_585
O5 C6 1.257(7) .
O7 C5 1.235(8) .
O7 K3 2.808(5) 4_575
O8 C35 1.257(8) .
O10 O81 1.420(8) .
O12 C1 1.270(7) .
O14 C2 1.247(7) .
O22 C5 1.302(8) .
O23 C35 1.239(8) .
O24 O88 1.416(7) .
O25 K2 3.212(5) 2_746
O26 K3 3.390(11) 2_646
N1 C10 1.457(7) .
N1 C4 1.466(7) .
N1 C11 1.522(8) .
N2 C3 1.468(7) .
N2 C7 1.487(7) .
N2 C9 1.489(8) .
N3 C2 1.308(8) .
N3 H3A 0.8600 .
N3 H3B 0.8599 .
N11 C6 1.334(8) .
N11 H11C 0.8900 .
N11 H11D 0.8901 .
N11 H11E 0.8900 .
C1 C4 1.523(9) .
C1 K3 3.426(7) 2_656
C2 C3 1.509(9) .
C3 H3C 0.9700 .
C3 H3D 0.9700 .
C4 H4A 0.9700 .
C4 H4B 0.9700 .
C5 C9 1.495(8) .
C6 C10 1.497(9) .
C7 H7A 0.9699 .
C7 H7B 0.9700 .
C9 H9A 0.9700 .
C9 H9B 0.9700 .
C10 H10A 0.9700 .
C10 H10B 0.9700 .
C11 C35 1.512(8) .
C11 H11A 0.9700 .
C11 H11B 0.9700 .

loop_
_geom_torsion_atom_site_label_1
_geom_torsion_atom_site_label_2
_geom_torsion_atom_site_label_3
_geom_torsion_atom_site_label_4
_geom_torsion
_geom_torsion_site_symmetry_1
_geom_torsion_site_symmetry_4
K2 O9 C56 O18 27.4(7) 2_746 .
K2 O9 C56 O18 153.5(5) 4_575 .
K2 O9 C56 C7 -147.9(5) 2_746 .
K2 O9 C56 C7 -21.8(8) 4_575 .
K2 O9 C56 K2 126.1(4) 4_575 2_746
V1 O18 C56 O9 -168.1(5) . .
K2 O18 C56 O9 -24.5(6) 2_746 .
V1 O18 C56 C7 7.6(7) . .
K2 O18 C56 C7 151.2(5) 2_746 .
V1 O18 C56 K2 -143.6(3) . 2_746
O21 V O10 O81 94.3(4) . .
O12 V O10 O81 -13.5(5) . .
O8 V O10 O81 -173.9(4) . .
O5 V O10 O81 -89.4(4) . .
N1 V O10 O81 -142.6(5) . .
K3 V O10 O81 -62.8(3) . .
O21 V O10 K3 157.1(2) . .
O81 V O10 K3 62.8(3) . .
O12 V O10 K3 49.3(3) . .
O8 V O10 K3 -111.2(2) . .
O5 V O10 K3 -26.7(2) . .
N1 V O10 K3 -79.8(5) . .
O20 V1 O24 O88 -96.1(3) . .
O22 V1 O24 O88 8.1(4) . .
O18 V1 O24 O88 170.5(3) . .
N2 V1 O24 O88 141.2(4) . .
O14 V1 O24 O88 90.6(3) . .
K2 V1 O24 O88 82.1(3) . .
O20 V1 O24 K2 -178.1(2) . .
O88 V1 O24 K2 -82.1(3) . .
O22 V1 O24 K2 -73.9(3) . .
O18 V1 O24 K2 88.5(2) . .
N2 V1 O24 K2 59.1(5) . .
O14 V1 O24 K2 8.5(2) . .
K3 O10 O81 V -114.06(19) . .
V O10 O81 K3 114.06(19) . .
O21 V O81 O10 -98.2(4) . .
O12 V O81 O10 168.8(4) . .
O8 V O81 O10 7.3(5) . .
O5 V O81 O10 88.3(4) . .
N1 V O81 O10 141.8(5) . .
K3 V O81 O10 71.4(3) . .
O21 V O81 K3 -169.6(2) . .
O10 V O81 K3 -71.4(3) . .
O12 V O81 K3 97.3(2) . .
O8 V O81 K3 -64.1(3) . .
O5 V O81 K3 16.9(2) . .
N1 V O81 K3 70.4(5) . .
K2 O24 O88 V1 112.78(16) . .
V1 O24 O88 K2 -112.78(16) . .
O20 V1 O88 O24 96.0(3) . .
O22 V1 O88 O24 -173.3(3) . .
O18 V1 O88 O24 -11.4(4) . .
N2 V1 O88 O24 -143.6(4) . .
O14 V1 O88 O24 -87.2(3) . .
K2 V1 O88 O24 -55.6(3) . .
O20 V1 O88 K2 151.6(2) . .
O24 V1 O88 K2 55.6(3) . .
O22 V1 O88 K2 -117.68(19) . .
O18 V1 O88 K2 44.2(3) . .
N2 V1 O88 K2 -88.0(5) . .
O14 V1 O88 K2 -31.62(17) . .
K3 O2 C1 O12 3.2(11) 2_656 .
K3 O2 C1 O12 -178.0(5) 4_585 .
K3 O2 C1 C4 -172.1(5) 2_656 .
K3 O2 C1 C4 6.7(12) 4_585 .
K3 O2 C1 K3 178.8(11) 4_585 2_656
V O12 C1 O2 -164.3(7) . .
V O12 C1 C4 11.4(8) . .
V O12 C1 K3 -161.9(3) . 2_656
V1 O14 C2 N3 -155.6(6) . .
K2 O14 C2 N3 -14.3(11) . .
V1 O14 C2 C3 29.6(7) . .
K2 O14 C2 C3 170.9(4) . .
C7 N2 C3 C2 -97.2(6) . .
C9 N2 C3 C2 138.8(5) . .
V1 N2 C3 C2 20.0(7) . .
O14 C2 C3 N2 -33.9(9) . .
N3 C2 C3 N2 151.0(6) . .
C10 N1 C4 C1 79.8(6) . .
C11 N1 C4 C1 -155.4(5) . .
V N1 C4 C1 -41.8(6) . .
O2 C1 C4 N1 -161.0(7) . .
O12 C1 C4 N1 23.1(8) . .
K3 C1 C4 N1 175.9(16) 2_656 .
K3 O7 C5 O22 -141.9(5) 4_575 .
K3 O7 C5 C9 31.6(9) 4_575 .
V1 O22 C5 O7 161.5(5) . .
V1 O22 C5 C9 -12.4(7) . .
V O5 C6 N11 -163.3(6) . .
K3 O5 C6 N11 -4.1(11) . .
V O5 C6 C10 16.9(8) . .
K3 O5 C6 C10 176.1(4) . .
C3 N2 C7 C56 81.9(6) . .
C9 N2 C7 C56 -153.5(5) . .
V1 N2 C7 C56 -40.0(5) . .
O9 C56 C7 N2 -160.3(6) . .
O18 C56 C7 N2 23.9(7) . .
K2 C56 C7 N2 117.0(7) 2_746 .
C3 N2 C9 C5 -80.8(6) . .
C7 N2 C9 C5 154.7(5) . .
V1 N2 C9 C5 41.9(5) . .
O7 C5 C9 N2 164.4(6) . .
O22 C5 C9 N2 -21.9(7) . .
C4 N1 C10 C6 -106.9(6) . .
C11 N1 C10 C6 127.1(6) . .
V N1 C10 C6 10.2(7) . .
O5 C6 C10 N1 -18.0(9) . .
N11 C6 C10 N1 162.2(6) . .
C10 N1 C11 C35 -82.8(5) . .
C4 N1 C11 C35 151.3(5) . .
V N1 C11 C35 38.3(5) . .
K2 O23 C35 O8 130.9(5) . .
K2 O23 C35 C11 -52.7(8) . .
V O8 C35 O23 164.4(5) . .
V O8 C35 C11 -12.1(7) . .
N1 C11 C35 O23 163.4(5) . .
N1 C11 C35 O8 -19.9(7) . .
